data_7040842
loop_
_publ_author_name
'Zhang, Meng-Juan'
'Li, Hong-Xi'
'Li, Hai-Yan'
'Lang, Jian-Ping'

_publ_section_title
;
 Copper(i) 5-phenylpyrimidine-2-thiolate complexes showing unique optical
 properties and high visible light-directed catalytic performance.
;
_journal_issue 44
_journal_name_full 'Dalton transactions (Cambridge, England : 2003)'
_journal_page_first 17759
_journal_page_last 17769
_journal_paper_doi 10.1039/c6dt03721f
_journal_volume 45
_journal_year 2016
_chemical_formula_moiety 'C40 H30 Br2 Cu4 N8 S4'
_chemical_formula_sum 'C40 H30 Br2 Cu4 N8 S4'
_chemical_formula_weight 1164.94
_chemical_name_systematic
; 
 ? 
;
_space_group_IT_number 2
_symmetry_cell_setting triclinic
_symmetry_space_group_name_Hall '-P 1'
_symmetry_space_group_name_H-M 'P -1'
_atom_sites_solution_hydrogens geom
_atom_sites_solution_primary direct
_atom_sites_solution_secondary difmap
_audit_creation_method SHELXL-97
_audit_update_record
;
2016-04-18 deposited with the CCDC.
2016-10-10 downloaded from the CCDC.
;
_cell_angle_alpha 79.980(6)
_cell_angle_beta 82.732(5)
_cell_angle_gamma 81.898(5)
_cell_formula_units_Z 1
_cell_length_a 7.9432(4)
_cell_length_b 9.9838(7)
_cell_length_c 12.8707(9)
_cell_measurement_reflns_used 2798
_cell_measurement_temperature 223(2)
_cell_measurement_theta_max 29.4791
_cell_measurement_theta_min 3.1263
_cell_volume 989.63(11)
_computing_cell_refinement
;
CrysAlisPro, Agilent Technologies,
Version 1.171.35.21 (release 20-01-2012 CrysAlis171 .NET)
(compiled Jan 23 2012,18:06:46)
;
_computing_data_collection
;
CrysAlisPro, Agilent Technologies,
Version 1.171.35.21 (release 20-01-2012 CrysAlis171 .NET)
(compiled Jan 23 2012,18:06:46)
;
_computing_data_reduction
;
CrysAlisPro, Agilent Technologies,
Version 1.171.35.21 (release 20-01-2012 CrysAlis171 .NET)
(compiled Jan 23 2012,18:06:46)
;
_computing_structure_refinement 'SHELXL-97 (Sheldrick, 1997)'
_computing_structure_solution 'SHELXS-97 (Sheldrick, 1990)'
_diffrn_ambient_temperature 223(2)
_diffrn_measured_fraction_theta_full 0.998
_diffrn_measured_fraction_theta_max 0.998
_diffrn_measurement_device_type 'Xcalibur, Atlas, Gemini'
_diffrn_measurement_method '\w scans'
_diffrn_radiation_monochromator graphite
_diffrn_radiation_source 'fine-focus sealed tube'
_diffrn_radiation_type MoK\a
_diffrn_radiation_wavelength 0.71073
_diffrn_reflns_av_R_equivalents 0.0252
_diffrn_reflns_av_sigmaI/netI 0.0472
_diffrn_reflns_limit_h_max 9
_diffrn_reflns_limit_h_min -9
_diffrn_reflns_limit_k_max 12
_diffrn_reflns_limit_k_min -10
_diffrn_reflns_limit_l_max 15
_diffrn_reflns_limit_l_min -15
_diffrn_reflns_number 6543
_diffrn_reflns_theta_full 25.50
_diffrn_reflns_theta_max 25.50
_diffrn_reflns_theta_min 3.13
_exptl_absorpt_coefficient_mu 4.394
_exptl_absorpt_correction_T_max 0.4736
_exptl_absorpt_correction_T_min 0.2724
_exptl_absorpt_correction_type multi-scan
_exptl_absorpt_process_details 'Jacobson, R. (1998) Private communication'
_exptl_crystal_colour red
_exptl_crystal_density_diffrn 1.955
_exptl_crystal_density_method 'not measured'
_exptl_crystal_description block
_exptl_crystal_F_000 576
_exptl_crystal_size_max 0.40
_exptl_crystal_size_mid 0.30
_exptl_crystal_size_min 0.20
_refine_diff_density_max 2.493
_refine_diff_density_min -1.470
_refine_diff_density_rms 0.107
_refine_ls_extinction_method none
_refine_ls_goodness_of_fit_ref 1.009
_refine_ls_hydrogen_treatment mixed
_refine_ls_matrix_type full
_refine_ls_number_parameters 260
_refine_ls_number_reflns 3683
_refine_ls_number_restraints 0
_refine_ls_restrained_S_all 1.009
_refine_ls_R_factor_all 0.0554
_refine_ls_R_factor_gt 0.0402
_refine_ls_shift/su_max 0.001
_refine_ls_shift/su_mean 0.000
_refine_ls_structure_factor_coef Fsqd
_refine_ls_weighting_details 'calc w=1/[\s^2^(Fo^2^)+(0.0165P)^2^+3.4187P] where P=(Fo^2^+2Fc^2^)/3'
_refine_ls_weighting_scheme calc
_refine_ls_wR_factor_gt 0.0765
_refine_ls_wR_factor_ref 0.0823
_reflns_number_gt 2984
_reflns_number_total 3683
_reflns_threshold_expression >2sigma(I)
_cod_data_source_file c6dt03721f2.cif
_cod_data_source_block g120608d
_cod_depositor_comments 'Adding full bibliography for 7040840--7040845.cif.'
_cod_database_code 7040842

loop_
_symmetry_equiv_pos_as_xyz
'x, y, z'
'-x, -y, -z'

loop_
_atom_site_label
_atom_site_type_symbol
_atom_site_fract_x
_atom_site_fract_y
_atom_site_fract_z
_atom_site_U_iso_or_equiv
_atom_site_adp_type
_atom_site_occupancy
_atom_site_symmetry_multiplicity
_atom_site_calc_flag
_atom_site_refinement_flags
Br1 Br 0.56163(6) 0.58825(5) 0.81507(4) 0.03171(14) Uani 1 1 d .
Cu1 Cu 0.31689(7) 0.56489(6) 0.94733(5) 0.02726(15) Uani 1 1 d .
Cu2 Cu 0.01135(7) 0.63769(6) 0.87971(4) 0.02399(15) Uani 1 1 d .
S1 S 0.09345(15) 0.84703(12) 0.83892(9) 0.0248(3) Uani 1 1 d .
S2 S 0.20467(15) 0.36703(12) 0.97648(10) 0.02726(15) Uani 1 1 d .
N1 N 0.2783(4) 0.7464(4) 1.0014(3) 0.0206(8) Uani 1 1 d .
N2 N 0.2150(5) 0.9837(4) 0.9654(3) 0.0214(8) Uani 1 1 d .
N3 N 0.0292(4) 0.4720(4) 0.8111(3) 0.0181(8) Uani 1 1 d .
N4 N 0.0860(4) 0.2299(4) 0.8468(3) 0.0193(8) Uani 1 1 d .
C1 C 0.2012(5) 0.8585(4) 0.9414(3) 0.0196(9) Uani 1 1 d .
C2 C 0.2899(5) 1.0007(4) 1.0494(3) 0.0207(10) Uani 1 1 d .
H2A H 0.2947 1.0897 1.0628 0.025 Uiso 1 1 calc R
C3 C 0.3595(5) 0.8898(4) 1.1157(3) 0.0205(10) Uani 1 1 d .
C4 C 0.3534(5) 0.7632(4) 1.0851(3) 0.0218(10) Uani 1 1 d .
H4B H 0.4054 0.6845 1.1259 0.026 Uiso 1 1 calc R
C5 C 0.4376(5) 0.9027(5) 1.2120(4) 0.0225(10) Uani 1 1 d .
C6 C 0.4423(7) 1.0311(5) 1.2385(4) 0.0361(12) Uani 1 1 d .
H6A H 0.3945 1.1098 1.1956 0.043 Uiso 1 1 calc R
C7 C 0.5158(7) 1.0448(6) 1.3266(4) 0.0416(14) Uani 1 1 d .
H7A H 0.5177 1.1325 1.3434 0.050 Uiso 1 1 calc R
C8 C 0.5867(6) 0.9307(6) 1.3903(4) 0.0346(12) Uani 1 1 d .
H8A H 0.6372 0.9401 1.4505 0.041 Uiso 1 1 calc R
C9 C 0.5829(7) 0.8034(6) 1.3652(4) 0.0378(13) Uani 1 1 d .
H9A H 0.6315 0.7254 1.4083 0.045 Uiso 1 1 calc R
C10 C 0.5082(6) 0.7881(5) 1.2770(4) 0.0307(11) Uani 1 1 d .
H10A H 0.5054 0.7001 1.2611 0.037 Uiso 1 1 calc R
C11 C 0.0964(5) 0.3547(4) 0.8692(3) 0.0189(9) Uani 1 1 d .
C12 C -0.0371(5) 0.4627(4) 0.7223(3) 0.0194(9) Uani 1 1 d .
H12A H -0.0808 0.5438 0.6803 0.023 Uiso 1 1 calc R
C114 C -0.0439(5) 0.3378(5) 0.6896(3) 0.0209(10) Uani 1 1 d .
C14 C 0.0164(5) 0.2232(4) 0.7586(4) 0.0218(10) Uani 1 1 d .
H14A H 0.0079 0.1362 0.7426 0.026 Uiso 1 1 calc R
C15 C -0.1090(5) 0.3282(5) 0.5886(3) 0.0214(10) Uani 1 1 d .
C16 C -0.2330(6) 0.4267(5) 0.5447(4) 0.0268(11) Uani 1 1 d .
H16A H -0.2763 0.5022 0.5789 0.032 Uiso 1 1 calc R
C17 C -0.2932(6) 0.4142(5) 0.4506(4) 0.0303(11) Uani 1 1 d .
H17A H -0.3771 0.4813 0.4215 0.036 Uiso 1 1 calc R
C18 C -0.2310(6) 0.3041(5) 0.3994(4) 0.0313(12) Uani 1 1 d .
H18A H -0.2728 0.2958 0.3360 0.038 Uiso 1 1 calc R
C19 C -0.1078(7) 0.2070(5) 0.4417(4) 0.0373(13) Uani 1 1 d .
H19A H -0.0643 0.1322 0.4068 0.045 Uiso 1 1 calc R
C20 C -0.0473(6) 0.2184(5) 0.5355(4) 0.0323(12) Uani 1 1 d .
H20A H 0.0369 0.1509 0.5638 0.039 Uiso 1 1 calc R
H2 H 0.177(5) 1.053(5) 0.929(3) 0.011(12) Uiso 1 1 d .

loop_
_atom_site_aniso_label
_atom_site_aniso_U_11
_atom_site_aniso_U_22
_atom_site_aniso_U_33
_atom_site_aniso_U_23
_atom_site_aniso_U_13
_atom_site_aniso_U_12
Br1 0.0294(3) 0.0194(3) 0.0439(3) -0.0038(2) 0.0000(2) 0.0006(2)
Cu1 0.0276(3) 0.0158(3) 0.0409(3) -0.0100(2) -0.0078(2) -0.0006(2)
Cu2 0.0330(3) 0.0146(3) 0.0262(3) -0.0063(2) -0.0084(3) -0.0007(2)
S1 0.0356(6) 0.0154(6) 0.0243(6) -0.0032(5) -0.0073(5) -0.0028(5)
S2 0.0276(3) 0.0158(3) 0.0409(3) -0.0100(2) -0.0078(2) -0.0006(2)
N1 0.0248(19) 0.0127(19) 0.023(2) -0.0027(16) -0.0014(16) 0.0024(15)
N2 0.029(2) 0.010(2) 0.024(2) -0.0004(17) -0.0050(18) 0.0018(17)
N3 0.0242(19) 0.0132(19) 0.0165(18) -0.0020(15) -0.0035(15) -0.0006(15)
N4 0.028(2) 0.0135(19) 0.0165(19) -0.0025(15) -0.0059(16) -0.0010(16)
C1 0.021(2) 0.013(2) 0.024(2) -0.0057(19) 0.0040(19) -0.0016(18)
C2 0.025(2) 0.012(2) 0.025(2) -0.0042(19) -0.001(2) -0.0015(18)
C3 0.023(2) 0.013(2) 0.025(2) -0.0025(19) -0.0003(19) -0.0015(18)
C4 0.027(2) 0.011(2) 0.025(2) 0.0016(19) -0.003(2) -0.0012(18)
C5 0.023(2) 0.017(2) 0.027(2) -0.004(2) 0.004(2) -0.0042(19)
C6 0.057(3) 0.019(3) 0.033(3) 0.000(2) -0.015(3) -0.005(2)
C7 0.066(4) 0.025(3) 0.041(3) -0.010(3) -0.015(3) -0.014(3)
C8 0.037(3) 0.044(3) 0.026(3) -0.011(3) -0.007(2) -0.008(2)
C9 0.046(3) 0.032(3) 0.034(3) -0.001(2) -0.015(3) 0.003(2)
C10 0.036(3) 0.020(3) 0.036(3) -0.005(2) -0.010(2) 0.001(2)
C11 0.022(2) 0.016(2) 0.018(2) -0.0036(19) 0.0023(18) -0.0018(18)
C12 0.024(2) 0.014(2) 0.019(2) -0.0023(18) -0.0040(19) 0.0018(18)
C114 0.022(2) 0.022(2) 0.021(2) -0.007(2) -0.0016(19) -0.0027(19)
C14 0.026(2) 0.011(2) 0.029(3) -0.007(2) -0.006(2) -0.0001(18)
C15 0.025(2) 0.020(2) 0.021(2) -0.005(2) -0.0016(19) -0.0046(19)
C16 0.030(2) 0.025(3) 0.027(3) -0.009(2) -0.004(2) 0.000(2)
C17 0.033(3) 0.029(3) 0.028(3) -0.001(2) -0.013(2) 0.001(2)
C18 0.043(3) 0.038(3) 0.017(2) -0.006(2) -0.005(2) -0.014(2)
C19 0.055(3) 0.030(3) 0.032(3) -0.018(2) -0.016(3) 0.003(3)
C20 0.043(3) 0.025(3) 0.031(3) -0.010(2) -0.014(2) 0.005(2)

loop_
_atom_type_symbol
_atom_type_description
_atom_type_scat_dispersion_real
_atom_type_scat_dispersion_imag
_atom_type_scat_source
C C 0.0033 0.0016 'International Tables Vol C Tables 4.2.6.8 and 6.1.1.4'
H H 0.0000 0.0000 'International Tables Vol C Tables 4.2.6.8 and 6.1.1.4'
S S 0.1246 0.1234 'International Tables Vol C Tables 4.2.6.8 and 6.1.1.4'
Cu Cu 0.3201 1.2651 'International Tables Vol C Tables 4.2.6.8 and 6.1.1.4'
N N 0.0061 0.0033 'International Tables Vol C Tables 4.2.6.8 and 6.1.1.4'
Br Br -0.2901 2.4595 'International Tables Vol C Tables 4.2.6.8 and 6.1.1.4'

loop_
_geom_angle_atom_site_label_1
_geom_angle_atom_site_label_2
_geom_angle_atom_site_label_3
_geom_angle
_geom_angle_site_symmetry_1
_geom_angle_site_symmetry_3
N1 Cu1 S2 138.82(11) . .
N1 Cu1 Br1 103.48(10) . .
S2 Cu1 Br1 117.69(4) . .
N1 Cu1 Cu2 85.30(11) . .
S2 Cu1 Cu2 77.14(4) . .
Br1 Cu1 Cu2 116.78(3) . .
N3 Cu2 S1 137.38(11) . .
N3 Cu2 S2 111.29(11) . 2_567
S1 Cu2 S2 109.47(5) . 2_567
N3 Cu2 Cu1 92.15(10) . .
S1 Cu2 Cu1 84.67(4) . .
S2 Cu2 Cu1 110.87(4) 2_567 .
C1 S1 Cu2 103.63(16) . .
C11 S2 Cu1 109.88(16) . .
C11 S2 Cu2 103.61(14) . 2_567
Cu1 S2 Cu2 110.80(5) . 2_567
C4 N1 C1 119.0(4) . .
C4 N1 Cu1 120.8(3) . .
C1 N1 Cu1 119.2(3) . .
C2 N2 C1 123.2(4) . .
C2 N2 H2 116(3) . .
C1 N2 H2 121(3) . .
C12 N3 C11 118.1(4) . .
C12 N3 Cu2 126.7(3) . .
C11 N3 Cu2 114.6(3) . .
C14 N4 C11 117.7(4) . .
N1 C1 N2 117.7(4) . .
N1 C1 S1 122.5(3) . .
N2 C1 S1 119.8(4) . .
N2 C2 C3 120.7(4) . .
N2 C2 H2A 119.6 . .
C3 C2 H2A 119.6 . .
C2 C3 C4 114.7(4) . .
C2 C3 C5 122.8(4) . .
C4 C3 C5 122.4(4) . .
N1 C4 C3 124.4(4) . .
N1 C4 H4B 117.8 . .
C3 C4 H4B 117.8 . .
C6 C5 C10 118.4(4) . .
C6 C5 C3 120.3(4) . .
C10 C5 C3 121.3(4) . .
C7 C6 C5 121.0(5) . .
C7 C6 H6A 119.5 . .
C5 C6 H6A 119.5 . .
C6 C7 C8 120.3(5) . .
C6 C7 H7A 119.8 . .
C8 C7 H7A 119.8 . .
C9 C8 C7 119.3(5) . .
C9 C8 H8A 120.3 . .
C7 C8 H8A 120.3 . .
C8 C9 C10 120.9(5) . .
C8 C9 H9A 119.5 . .
C10 C9 H9A 119.5 . .
C9 C10 C5 120.0(5) . .
C9 C10 H10A 120.0 . .
C5 C10 H10A 120.0 . .
N4 C11 N3 122.9(4) . .
N4 C11 S2 118.7(3) . .
N3 C11 S2 118.4(3) . .
N3 C12 C114 122.7(4) . .
N3 C12 H12A 118.7 . .
C114 C12 H12A 118.7 . .
C14 C114 C12 114.8(4) . .
C14 C114 C15 122.6(4) . .
C12 C114 C15 122.6(4) . .
N4 C14 C114 123.5(4) . .
N4 C14 H14A 118.2 . .
C114 C14 H14A 118.2 . .
C16 C15 C20 118.2(4) . .
C16 C15 C114 121.6(4) . .
C20 C15 C114 120.2(4) . .
C17 C16 C15 120.3(4) . .
C17 C16 H16A 119.8 . .
C15 C16 H16A 119.8 . .
C18 C17 C16 120.6(5) . .
C18 C17 H17A 119.7 . .
C16 C17 H17A 119.7 . .
C19 C18 C17 119.5(4) . .
C19 C18 H18A 120.3 . .
C17 C18 H18A 120.3 . .
C18 C19 C20 120.4(4) . .
C18 C19 H19A 119.8 . .
C20 C19 H19A 119.8 . .
C19 C20 C15 121.0(5) . .
C19 C20 H20A 119.5 . .
C15 C20 H20A 119.5 . .

loop_
_geom_bond_atom_site_label_1
_geom_bond_atom_site_label_2
_geom_bond_distance
_geom_bond_site_symmetry_2
Br1 Cu1 2.4256(8) .
Cu1 N1 2.022(3) .
Cu1 S2 2.2342(13) .
Cu1 Cu2 2.6444(8) .
Cu2 N3 1.987(3) .
Cu2 S1 2.2327(13) .
Cu2 S2 2.3582(14) 2_567
S1 C1 1.688(5) .
S2 C11 1.746(4) .
S2 Cu2 2.3582(14) 2_567
N1 C4 1.340(6) .
N1 C1 1.360(6) .
N2 C2 1.344(6) .
N2 C1 1.361(5) .
N2 H2 0.81(5) .
N3 C12 1.340(5) .
N3 C11 1.355(5) .
N4 C14 1.339(5) .
N4 C11 1.343(5) .
C2 C3 1.371(6) .
C2 H2A 0.9400 .
C3 C4 1.397(6) .
C3 C5 1.487(6) .
C4 H4B 0.9400 .
C5 C6 1.389(6) .
C5 C10 1.389(7) .
C6 C7 1.374(7) .
C6 H6A 0.9400 .
C7 C8 1.379(7) .
C7 H7A 0.9400 .
C8 C9 1.370(7) .
C8 H8A 0.9400 .
C9 C10 1.386(7) .
C9 H9A 0.9400 .
C10 H10A 0.9400 .
C12 C114 1.393(6) .
C12 H12A 0.9400 .
C114 C14 1.388(6) .
C114 C15 1.481(6) .
C14 H14A 0.9400 .
C15 C16 1.390(6) .
C15 C20 1.391(6) .
C16 C17 1.389(6) .
C16 H16A 0.9400 .
C17 C18 1.379(6) .
C17 H17A 0.9400 .
C18 C19 1.371(7) .
C18 H18A 0.9400 .
C19 C20 1.383(7) .
C19 H19A 0.9400 .
C20 H20A 0.9400 .
